data_4075980
loop_
_publ_author_name
'Schachner, J\"org A.'
'Lund, Clinton L.'
'Quail, J. Wilson'
'M\"uller, Jens'

_publ_section_title
;
 Synthesis and Characterization of Heavier Group 13 Element
 Ferrocenophanes:&#x00A0; The First Gallium-Bridged [1]Ferrocenophane and
 an Unusual Indium Species
;
_journal_issue 18
_journal_name_full Organometallics
_journal_page_first 4483
_journal_paper_doi 10.1021/om0503951
_journal_volume 24
_journal_year 2005
_chemical_formula_moiety 'C28 H56 Cl4 In2 N2 Si6'
_chemical_formula_sum 'C28 H56 Cl4 In2 N2 Si6'
_chemical_formula_weight 960.7318
_chemical_name_systematic
; 
 ? 
;
_space_group_IT_number 14
_symmetry_cell_setting monoclinic
_symmetry_space_group_name_Hall '-P 2ybc'
_symmetry_space_group_name_H-M 'P 1 21/c 1'
_atom_sites_solution_hydrogens geom
_atom_sites_solution_primary direct
_atom_sites_solution_secondary difmap
_audit_creation_method SHELXL-97
_cell_angle_alpha 90.00
_cell_angle_beta 131.6290(10)
_cell_angle_gamma 90.00
_cell_formula_units_Z 2
_cell_length_a 9.2181(2)
_cell_length_b 24.3893(5)
_cell_length_c 12.5633(3)
_cell_measurement_reflns_used 4692
_cell_measurement_temperature 173(2)
_cell_measurement_theta_max 27.485
_cell_measurement_theta_min 0.998
_cell_volume 2111.22(9)
_computing_cell_refinement 'HKL Scalepack (Otwinowski & Minor 1997)'
_computing_data_collection 'Collect (Nonius BV, 1997-2000)'
_computing_data_reduction 'HKL Denzo and Scalepack (Otwinowski & Minor 1997)'
_computing_molecular_graphics 'Xtal3.7(Hall et al., 2000)'
_computing_publication_material 'SHELXL-97 (Sheldrick, 1997)'
_computing_structure_refinement 'SHELXL-97 (Sheldrick, 1997)'
_computing_structure_solution 'maXus(Mackay et al., 1999)'
_diffrn_ambient_temperature 173(2)
_diffrn_detector_area_resol_mean 9
_diffrn_measured_fraction_theta_full 0.996
_diffrn_measured_fraction_theta_max 0.996
_diffrn_measurement_device '95mm CCD camera on \k-goniostat'
_diffrn_measurement_method CCD
_diffrn_radiation_monochromator 'horizonally mounted graphite crystal'
_diffrn_radiation_source 'fine-focus sealed tube'
_diffrn_radiation_type MoK\a
_diffrn_radiation_wavelength 0.71073
_diffrn_reflns_av_R_equivalents 0.0325
_diffrn_reflns_av_sigmaI/netI 0.0486
_diffrn_reflns_limit_h_max 11
_diffrn_reflns_limit_h_min -11
_diffrn_reflns_limit_k_max 28
_diffrn_reflns_limit_k_min -31
_diffrn_reflns_limit_l_max 16
_diffrn_reflns_limit_l_min -16
_diffrn_reflns_number 8767
_diffrn_reflns_theta_full 27.47
_diffrn_reflns_theta_max 27.47
_diffrn_reflns_theta_min 2.32
_diffrn_standards_decay_% 1
_exptl_absorpt_coefficient_mu 1.537
_exptl_absorpt_correction_T_max 0.97
_exptl_absorpt_correction_T_min 0.70
_exptl_absorpt_correction_type multi-scan
_exptl_absorpt_process_details
;
The program Denzo-SMN (Otwinowski & Minor, 1997) uses a scaling
algorithm (Fox & Holmes, 1966) which effectively corrects for
absorption effects. High redundancy data were used in the scaling
program hence 'multi-scan' code word was used. No transmission
coefficients are available from the program (only scale factors
for each frame). The transmission factors in the experimental table
are calculated from the 'size' command in the SHELXL-97 input file.
Fox, G. C. & Holmes, K. C. (1966). Acta Cryst. 20, 886-891.
;
_exptl_crystal_colour colourless
_exptl_crystal_density_diffrn 1.511
_exptl_crystal_density_method 'not measured'
_exptl_crystal_description rod
_exptl_crystal_F_000 976
_exptl_crystal_size_max 0.25
_exptl_crystal_size_mid 0.05
_exptl_crystal_size_min 0.02
_refine_diff_density_max 0.493
_refine_diff_density_min -0.688
_refine_diff_density_rms 0.108
_refine_ls_extinction_method none
_refine_ls_goodness_of_fit_ref 1.061
_refine_ls_hydrogen_treatment constr
_refine_ls_matrix_type full
_refine_ls_number_parameters 198
_refine_ls_number_reflns 4810
_refine_ls_number_restraints 0
_refine_ls_restrained_S_all 1.061
_refine_ls_R_factor_all 0.0481
_refine_ls_R_factor_gt 0.0334
_refine_ls_shift/su_max 0.000
_refine_ls_shift/su_mean 0.000
_refine_ls_structure_factor_coef Fsqd
_refine_ls_weighting_details 'calc w=1/[\s^2^(Fo^2^)+(0.0223P)^2^+1.7403P] where P=(Fo^2^+2Fc^2^)/3'
_refine_ls_weighting_scheme calc
_refine_ls_wR_factor_gt 0.0653
_refine_ls_wR_factor_ref 0.0709
_reflns_number_gt 3905
_reflns_number_total 4810
_reflns_threshold_expression >2\s(I)
_cod_data_source_file om0503951si20050517_111431.cif
_cod_data_source_block 182c
_cod_original_sg_symbol_H-M 'P 21/c'
_cod_database_code 4075980

loop_
_symmetry_equiv_pos_as_xyz
'x, y, z'
'-x, y+1/2, -z+1/2'
'-x, -y, -z'
'x, -y-1/2, z-1/2'

loop_
_atom_site_label
_atom_site_type_symbol
_atom_site_fract_x
_atom_site_fract_y
_atom_site_fract_z
_atom_site_U_iso_or_equiv
_atom_site_adp_type
_atom_site_occupancy
_atom_site_symmetry_multiplicity
_atom_site_calc_flag
_atom_site_refinement_flags
Cl1 Cl 0.22775(10) 0.09240(3) -0.26606(8) 0.02640(18) Uani 1 1 d .
Cl2 Cl 0.59819(11) -0.03106(3) -0.05666(8) 0.02359(17) Uani 1 1 d .
In1 In 0.55276(3) 0.069402(8) -0.06013(2) 0.01677(7) Uani 1 1 d .
N1 N 0.6454(3) 0.07564(10) -0.1910(3) 0.0185(5) Uani 1 1 d .
Si1 Si 0.95807(11) 0.12033(4) 0.07145(9) 0.02040(18) Uani 1 1 d .
Si2 Si 0.64225(12) 0.19821(3) 0.01563(9) 0.02219(19) Uani 1 1 d .
Si3 Si 0.89139(13) 0.11925(3) 0.28364(9) 0.02157(19) Uani 1 1 d .
C2 C 0.5404(4) 0.05854(13) -0.3258(3) 0.0255(7) Uani 1 1 d .
H2 H 0.4178 0.0419 -0.3732 0.031 Uiso 1 1 calc R
C3 C 0.6051(5) 0.06437(13) -0.3974(3) 0.0265(7) Uani 1 1 d .
H3 H 0.5273 0.0525 -0.4934 0.032 Uiso 1 1 calc R
C4 C 0.7843(5) 0.08764(14) -0.3277(3) 0.0285(7) Uani 1 1 d .
H4 H 0.8329 0.0916 -0.3744 0.034 Uiso 1 1 calc R
C5 C 0.8924(4) 0.10513(14) -0.1888(3) 0.0256(7) Uani 1 1 d .
H5 H 1.0165 0.1211 -0.1394 0.031 Uiso 1 1 calc R
C6 C 0.8206(4) 0.09949(12) -0.1202(3) 0.0185(6) Uani 1 1 d .
C7 C 0.7750(4) 0.12987(12) 0.0916(3) 0.0168(6) Uani 1 1 d .
C8 C 1.1078(5) 0.18199(16) 0.1092(4) 0.0403(9) Uani 1 1 d .
H8A H 1.2070 0.1716 0.1055 0.060 Uiso 1 1 calc R
H8B H 1.1706 0.1963 0.2041 0.060 Uiso 1 1 calc R
H8C H 1.0238 0.2103 0.0377 0.060 Uiso 1 1 calc R
C9 C 1.1252(5) 0.06119(17) 0.1738(4) 0.0387(9) Uani 1 1 d .
H9A H 1.0491 0.0276 0.1460 0.058 Uiso 1 1 calc R
H9B H 1.2040 0.0676 0.2760 0.058 Uiso 1 1 calc R
H9C H 1.2104 0.0573 0.1533 0.058 Uiso 1 1 calc R
C10 C 0.5645(5) 0.21160(14) -0.1631(4) 0.0314(8) Uani 1 1 d .
H10A H 0.5024 0.2477 -0.1978 0.047 Uiso 1 1 calc R
H10B H 0.4722 0.1833 -0.2305 0.047 Uiso 1 1 calc R
H10C H 0.6783 0.2108 -0.1544 0.047 Uiso 1 1 calc R
C11 C 0.7931(6) 0.25844(14) 0.1325(4) 0.0394(9) Uani 1 1 d .
H11A H 0.7181 0.2923 0.0870 0.059 Uiso 1 1 calc R
H11B H 0.9109 0.2604 0.1463 0.059 Uiso 1 1 calc R
H11C H 0.8290 0.2541 0.2250 0.059 Uiso 1 1 calc R
C12 C 0.4155(5) 0.20026(15) -0.0118(4) 0.0371(9) Uani 1 1 d .
H12A H 0.3867 0.1634 0.0007 0.056 Uiso 1 1 calc R
H12B H 0.3069 0.2133 -0.1082 0.056 Uiso 1 1 calc R
H12C H 0.4348 0.2252 0.0579 0.056 Uiso 1 1 calc R
C13 C 0.7382(6) 0.14338(15) 0.3229(4) 0.0380(9) Uani 1 1 d .
H13A H 0.8085 0.1378 0.4241 0.057 Uiso 1 1 calc R
H13B H 0.6167 0.1225 0.2652 0.057 Uiso 1 1 calc R
H13C H 0.7092 0.1825 0.2999 0.057 Uiso 1 1 calc R
C14 C 1.1250(5) 0.15875(14) 0.4075(4) 0.0337(8) Uani 1 1 d .
H14A H 1.2150 0.1461 0.3962 0.051 Uiso 1 1 calc R
H14B H 1.1829 0.1529 0.5060 0.051 Uiso 1 1 calc R
H14C H 1.0988 0.1979 0.3848 0.051 Uiso 1 1 calc R
C15 C 0.9478(5) 0.04561(14) 0.3400(4) 0.0332(8) Uani 1 1 d .
H15A H 0.8281 0.0240 0.2782 0.050 Uiso 1 1 calc R
H15B H 1.0043 0.0425 0.4389 0.050 Uiso 1 1 calc R
H15C H 1.0405 0.0318 0.3324 0.050 Uiso 1 1 calc R

loop_
_atom_site_aniso_label
_atom_site_aniso_U_11
_atom_site_aniso_U_22
_atom_site_aniso_U_33
_atom_site_aniso_U_23
_atom_site_aniso_U_13
_atom_site_aniso_U_12
Cl1 0.0174(3) 0.0316(4) 0.0246(4) 0.0055(3) 0.0116(3) 0.0010(3)
Cl2 0.0324(4) 0.0177(4) 0.0356(4) 0.0022(3) 0.0288(4) 0.0017(3)
In1 0.01610(11) 0.01652(11) 0.01877(12) 0.00010(9) 0.01204(9) -0.00152(8)
N1 0.0177(12) 0.0209(13) 0.0160(12) 0.0006(11) 0.0108(11) 0.0006(10)
Si1 0.0151(4) 0.0275(5) 0.0199(4) -0.0034(4) 0.0121(4) -0.0030(3)
Si2 0.0270(4) 0.0152(4) 0.0278(5) 0.0011(4) 0.0196(4) 0.0015(3)
Si3 0.0276(4) 0.0191(4) 0.0199(4) -0.0019(4) 0.0166(4) -0.0029(3)
C2 0.0220(16) 0.0304(18) 0.0215(17) -0.0026(14) 0.0135(14) -0.0018(13)
C3 0.0297(17) 0.0292(18) 0.0180(16) 0.0018(14) 0.0147(14) 0.0057(14)
C4 0.0330(18) 0.0346(19) 0.0276(18) 0.0056(15) 0.0243(16) 0.0051(15)
C5 0.0216(15) 0.0338(18) 0.0263(18) 0.0022(15) 0.0179(15) -0.0008(14)
C6 0.0166(14) 0.0216(16) 0.0201(16) 0.0017(13) 0.0134(13) 0.0025(12)
C7 0.0167(13) 0.0171(14) 0.0191(15) -0.0031(12) 0.0130(12) -0.0031(11)
C8 0.036(2) 0.056(3) 0.038(2) -0.0159(19) 0.0279(18) -0.0226(18)
C9 0.0275(18) 0.060(3) 0.0265(19) 0.0048(18) 0.0171(16) 0.0188(17)
C10 0.0335(18) 0.0254(18) 0.0319(19) 0.0076(15) 0.0204(16) 0.0020(14)
C11 0.055(2) 0.0175(17) 0.047(2) -0.0043(16) 0.034(2) -0.0042(16)
C12 0.0363(19) 0.035(2) 0.049(2) 0.0043(18) 0.0316(19) 0.0117(16)
C13 0.053(2) 0.040(2) 0.041(2) -0.0038(18) 0.040(2) -0.0012(18)
C14 0.0384(19) 0.0310(19) 0.0211(17) -0.0041(15) 0.0153(16) -0.0096(16)
C15 0.0367(19) 0.0289(19) 0.0240(18) 0.0066(15) 0.0160(16) -0.0009(15)

loop_
_atom_type_symbol
_atom_type_description
_atom_type_scat_dispersion_real
_atom_type_scat_dispersion_imag
_atom_type_scat_source
C C 0.0033 0.0016 'International Tables Vol C Tables 4.2.6.8 and 6.1.1.4'
H H 0.0000 0.0000 'International Tables Vol C Tables 4.2.6.8 and 6.1.1.4'
Cl Cl 0.1484 0.1585 'International Tables Vol C Tables 4.2.6.8 and 6.1.1.4'
In In -0.7276 1.3100 'International Tables Vol C Tables 4.2.6.8 and 6.1.1.4'
N N 0.0061 0.0033 'International Tables Vol C Tables 4.2.6.8 and 6.1.1.4'
Si Si 0.0817 0.0704 'International Tables Vol C Tables 4.2.6.8 and 6.1.1.4'

loop_
_geom_angle_atom_site_label_1
_geom_angle_atom_site_label_2
_geom_angle_atom_site_label_3
_geom_angle
_geom_angle_site_symmetry_3
In1 Cl2 In1 101.79(2) 3_655
C7 In1 N1 90.07(9) .
C7 In1 Cl1 124.01(8) .
N1 In1 Cl1 90.25(6) .
C7 In1 Cl2 126.80(8) .
N1 In1 Cl2 86.53(6) .
Cl1 In1 Cl2 109.10(3) .
C7 In1 Cl2 105.89(7) 3_655
N1 In1 Cl2 162.50(6) 3_655
Cl1 In1 Cl2 86.73(3) 3_655
Cl2 In1 Cl2 78.21(2) 3_655
C2 N1 C6 120.7(3) .
C2 N1 In1 125.5(2) .
C6 N1 In1 113.87(18) .
C9 Si1 C8 108.29(18) .
C9 Si1 C7 114.02(15) .
C8 Si1 C7 116.23(15) .
C9 Si1 C6 102.55(15) .
C8 Si1 C6 107.11(15) .
C7 Si1 C6 107.53(12) .
C10 Si2 C11 107.14(16) .
C10 Si2 C12 106.38(17) .
C11 Si2 C12 106.13(17) .
C10 Si2 C7 111.05(14) .
C11 Si2 C7 113.35(15) .
C12 Si2 C7 112.35(15) .
C15 Si3 C13 105.68(17) .
C15 Si3 C14 107.51(16) .
C13 Si3 C14 105.69(17) .
C15 Si3 C7 113.09(14) .
C13 Si3 C7 113.77(15) .
C14 Si3 C7 110.60(14) .
N1 C2 C3 122.0(3) .
N1 C2 H2 119.0 .
C3 C2 H2 119.0 .
C4 C3 C2 119.0(3) .
C4 C3 H3 120.5 .
C2 C3 H3 120.5 .
C3 C4 C5 119.0(3) .
C3 C4 H4 120.5 .
C5 C4 H4 120.5 .
C4 C5 C6 120.5(3) .
C4 C5 H5 119.7 .
C6 C5 H5 119.7 .
N1 C6 C5 118.9(3) .
N1 C6 Si1 116.7(2) .
C5 C6 Si1 124.3(2) .
Si1 C7 Si3 110.76(14) .
Si1 C7 Si2 112.05(15) .
Si3 C7 Si2 112.90(15) .
Si1 C7 In1 101.70(13) .
Si3 C7 In1 115.22(14) .
Si2 C7 In1 103.55(13) .
Si1 C8 H8A 109.5 .
Si1 C8 H8B 109.5 .
H8A C8 H8B 109.5 .
Si1 C8 H8C 109.5 .
H8A C8 H8C 109.5 .
H8B C8 H8C 109.5 .
Si1 C9 H9A 109.5 .
Si1 C9 H9B 109.5 .
H9A C9 H9B 109.5 .
Si1 C9 H9C 109.5 .
H9A C9 H9C 109.5 .
H9B C9 H9C 109.5 .
Si2 C10 H10A 109.5 .
Si2 C10 H10B 109.5 .
H10A C10 H10B 109.5 .
Si2 C10 H10C 109.5 .
H10A C10 H10C 109.5 .
H10B C10 H10C 109.5 .
Si2 C11 H11A 109.5 .
Si2 C11 H11B 109.5 .
H11A C11 H11B 109.5 .
Si2 C11 H11C 109.5 .
H11A C11 H11C 109.5 .
H11B C11 H11C 109.5 .
Si2 C12 H12A 109.5 .
Si2 C12 H12B 109.5 .
H12A C12 H12B 109.5 .
Si2 C12 H12C 109.5 .
H12A C12 H12C 109.5 .
H12B C12 H12C 109.5 .
Si3 C13 H13A 109.5 .
Si3 C13 H13B 109.5 .
H13A C13 H13B 109.5 .
Si3 C13 H13C 109.5 .
H13A C13 H13C 109.5 .
H13B C13 H13C 109.5 .
Si3 C14 H14A 109.5 .
Si3 C14 H14B 109.5 .
H14A C14 H14B 109.5 .
Si3 C14 H14C 109.5 .
H14A C14 H14C 109.5 .
H14B C14 H14C 109.5 .
Si3 C15 H15A 109.5 .
Si3 C15 H15B 109.5 .
H15A C15 H15B 109.5 .
Si3 C15 H15C 109.5 .
H15A C15 H15C 109.5 .
H15B C15 H15C 109.5 .

loop_
_geom_bond_atom_site_label_1
_geom_bond_atom_site_label_2
_geom_bond_distance
_geom_bond_site_symmetry_2
Cl1 In1 2.3845(7) .
Cl2 In1 2.4812(7) .
Cl2 In1 2.7706(7) 3_655
In1 C7 2.195(3) .
In1 N1 2.307(2) .
In1 Cl2 2.7706(7) 3_655
N1 C2 1.342(4) .
N1 C6 1.352(4) .
Si1 C9 1.864(4) .
Si1 C8 1.876(4) .
Si1 C7 1.881(3) .
Si1 C6 1.899(3) .
Si2 C10 1.878(3) .
Si2 C11 1.880(3) .
Si2 C12 1.880(3) .
Si2 C7 1.906(3) .
Si3 C15 1.873(3) .
Si3 C13 1.873(3) .
Si3 C14 1.880(3) .
Si3 C7 1.897(3) .
C2 C3 1.377(4) .
C2 H2 0.9500 .
C3 C4 1.377(5) .
C3 H3 0.9500 .
C4 C5 1.382(4) .
C4 H4 0.9500 .
C5 C6 1.399(4) .
C5 H5 0.9500 .
C8 H8A 0.9800 .
C8 H8B 0.9800 .
C8 H8C 0.9800 .
C9 H9A 0.9800 .
C9 H9B 0.9800 .
C9 H9C 0.9800 .
C10 H10A 0.9800 .
C10 H10B 0.9800 .
C10 H10C 0.9800 .
C11 H11A 0.9800 .
C11 H11B 0.9800 .
C11 H11C 0.9800 .
C12 H12A 0.9800 .
C12 H12B 0.9800 .
C12 H12C 0.9800 .
C13 H13A 0.9800 .
C13 H13B 0.9800 .
C13 H13C 0.9800 .
C14 H14A 0.9800 .
C14 H14B 0.9800 .
C14 H14C 0.9800 .
C15 H15A 0.9800 .
C15 H15B 0.9800 .
C15 H15C 0.9800 .

loop_
_geom_torsion_atom_site_label_1
_geom_torsion_atom_site_label_2
_geom_torsion_atom_site_label_3
_geom_torsion_atom_site_label_4
_geom_torsion
_geom_torsion_site_symmetry_1
_geom_torsion_site_symmetry_4
In1 Cl2 In1 C7 101.14(9) 3_655 .
In1 Cl2 In1 N1 -171.37(6) 3_655 .
In1 Cl2 In1 Cl1 -82.30(3) 3_655 .
In1 Cl2 In1 Cl2 0.0 3_655 3_655
C7 In1 N1 C2 -163.1(3) . .
Cl1 In1 N1 C2 -39.1(2) . .
Cl2 In1 N1 C2 70.0(2) . .
Cl2 In1 N1 C2 40.8(4) 3_655 .
C7 In1 N1 C6 16.1(2) . .
Cl1 In1 N1 C6 140.09(19) . .
Cl2 In1 N1 C6 -110.79(19) . .
Cl2 In1 N1 C6 -140.02(19) 3_655 .
C6 N1 C2 C3 0.0(5) . .
In1 N1 C2 C3 179.2(2) . .
N1 C2 C3 C4 1.1(5) . .
C2 C3 C4 C5 -0.9(5) . .
C3 C4 C5 C6 -0.3(5) . .
C2 N1 C6 C5 -1.2(4) . .
In1 N1 C6 C5 179.6(2) . .
C2 N1 C6 Si1 -178.5(2) . .
In1 N1 C6 Si1 2.2(3) . .
C4 C5 C6 N1 1.3(5) . .
C4 C5 C6 Si1 178.4(2) . .
C9 Si1 C6 N1 96.7(2) . .
C8 Si1 C6 N1 -149.4(2) . .
C7 Si1 C6 N1 -23.8(3) . .
C9 Si1 C6 C5 -80.4(3) . .
C8 Si1 C6 C5 33.4(3) . .
C7 Si1 C6 C5 159.0(3) . .
C9 Si1 C7 Si3 41.7(2) . .
C8 Si1 C7 Si3 -85.3(2) . .
C6 Si1 C7 Si3 154.70(14) . .
C9 Si1 C7 Si2 168.77(16) . .
C8 Si1 C7 Si2 41.7(2) . .
C6 Si1 C7 Si2 -78.25(17) . .
C9 Si1 C7 In1 -81.23(17) . .
C8 Si1 C7 In1 151.73(15) . .
C6 Si1 C7 In1 31.75(16) . .
C15 Si3 C7 Si1 -72.73(19) . .
C13 Si3 C7 Si1 166.68(16) . .
C14 Si3 C7 Si1 47.9(2) . .
C15 Si3 C7 Si2 160.69(16) . .
C13 Si3 C7 Si2 40.1(2) . .
C14 Si3 C7 Si2 -78.67(19) . .
C15 Si3 C7 In1 42.0(2) . .
C13 Si3 C7 In1 -78.60(19) . .
C14 Si3 C7 In1 162.64(15) . .
C10 Si2 C7 Si1 45.04(19) . .
C11 Si2 C7 Si1 -75.6(2) . .
C12 Si2 C7 Si1 164.06(16) . .
C10 Si2 C7 Si3 170.93(15) . .
C11 Si2 C7 Si3 50.3(2) . .
C12 Si2 C7 Si3 -70.1(2) . .
C10 Si2 C7 In1 -63.78(16) . .
C11 Si2 C7 In1 175.55(15) . .
C12 Si2 C7 In1 55.23(18) . .
N1 In1 C7 Si1 -26.19(12) . .
Cl1 In1 C7 Si1 -116.54(10) . .
Cl2 In1 C7 Si1 59.53(15) . .
Cl2 In1 C7 Si1 146.54(9) 3_655 .
N1 In1 C7 Si3 -146.03(14) . .
Cl1 In1 C7 Si3 123.62(12) . .
Cl2 In1 C7 Si3 -60.31(16) . .
Cl2 In1 C7 Si3 26.70(15) 3_655 .
N1 In1 C7 Si2 90.19(12) . .
Cl1 In1 C7 Si2 -0.16(16) . .
Cl2 In1 C7 Si2 175.91(6) . .
Cl2 In1 C7 Si2 -97.08(11) 3_655 .
